data_2104747
loop_
_publ_author_name
'Elliot, Alexander Dean'

_publ_section_title
;
 Structure of pyrrhotite 5<i>C</i> (Fe~9~S~10~)
;
_journal_coeditor_code KD5037
_journal_issue 3
_journal_name_full 'Acta Crystallographica Section B'
_journal_page_first 271
_journal_page_last 279
_journal_paper_doi 10.1107/S0108768110011845
_journal_volume 66
_journal_year 2010
_chemical_formula_sum 'B6 La'
_chemical_formula_weight 203.772
_chemical_name_common 'Lanthanum Hexaboride'
_space_group_crystal_system cubic
_space_group_IT_number 221
_space_group_name_Hall '-P 4 2 3'
_space_group_name_H-M_alt 'P m -3 m'
_symmetry_space_group_name_Hall '-P 4 2 3'
_symmetry_space_group_name_H-M 'P m -3 m'
_cell_angle_alpha 90
_cell_angle_beta 90
_cell_angle_gamma 90
_cell_formula_units_Z 1
_cell_length_a 4.15706(1)
_cell_length_b 4.15706(1)
_cell_length_c 4.15706(1)
_cell_volume 71.8388(3)
_exptl_absorpt_coefficient_mu 21.62738(11)
_exptl_crystal_density_diffrn 4.71028(2)
_pd_block_id 2010-05-13T00:45|LaB6|A.Elliot|5Ca3
_pd_proc_ls_profile_function
;
Crystallite size and strain modelled with Lorentzian and 
Gaussian component convolutions
LaB6 Phase
    CS_L(@, 3613.51461`_119.22568 min 1000 max 50000)
;
_refine_ls_R_I_factor 0.02146
_cod_data_source_file kd5037.cif
_cod_data_source_block (5Ca3)_LaB6
_cod_depositor_comments
;
 Moving _atom_site_aniso_U_* data items from the _atom_site loop to the
 _atom_site_aniso loop and adding the _atom_site_aniso_label data item.

 Antanas Vaitkus,
 2017-01-29
;
_cod_original_cell_volume 71.8388(4)
_cod_database_code 2104747

loop_
_symmetry_equiv_pos_as_xyz
'-x, -y, -z'
'-x, -y, z'
'-x, -z, -y'
'-x, -z, y'
'-x, z, -y'
'-x, z, y'
'-x, y, -z'
'-x, y, z'
'-y, -x, -z'
'-y, -x, z'
'-y, -z, -x'
'-y, -z, x'
'-y, z, -x'
'-y, z, x'
'-y, x, -z'
'-y, x, z'
'-z, -x, -y'
'-z, -x, y'
'-z, -y, -x'
'-z, -y, x'
'-z, y, -x'
'-z, y, x'
'-z, x, -y'
'-z, x, y'
'z, -x, -y'
'z, -x, y'
'z, -y, -x'
'z, -y, x'
'z, y, -x'
'z, y, x'
'z, x, -y'
'z, x, y'
'y, -x, -z'
'y, -x, z'
'y, -z, -x'
'y, -z, x'
'y, z, -x'
'y, z, x'
'y, x, -z'
'y, x, z'
'x, -y, -z'
'x, -y, z'
'x, -z, -y'
'x, -z, y'
'x, z, -y'
'x, z, y'
'x, y, -z'
'x, y, z'

loop_
_atom_site_aniso_label
_atom_site_aniso_U_11
_atom_site_aniso_U_22
_atom_site_aniso_U_33
_atom_site_aniso_U_12
_atom_site_aniso_U_13
_atom_site_aniso_U_23
La1 0.00338(5) 0.00338(5) 0.00338(5) 0 0 0
B1 0.00534(94) 0.00000(45) 0.00000(45) 0 0 0

loop_
_atom_site_label
_atom_site_type_symbol
_atom_site_symmetry_multiplicity
_atom_site_fract_x
_atom_site_fract_y
_atom_site_fract_z
_atom_site_occupancy
La1 La 1 0 0 0 1
B1 B 6 0.19854(40) 0.5 0.5 1

loop_
_atom_type_symbol
_atom_type_description
_atom_type_scat_dispersion_real
_atom_type_scat_dispersion_imag
_atom_type_scat_source
La La 57.085 3.411 'Default dataset used by TOPAS R3'
B B 5.002 0.0010 'Default dataset used by TOPAS R3'

loop_
_citation_title
_citation_page_first
_citation_page_last
_citation_year
_citation_journal_abbrev
_citation_journal_volume
_citation_journal_id_ISSN
; X-ray structural investigation of single crystals of lanthanum, 
cerium, and samarium hexaborides
;
803 805 1986
;
;
;
;
;
;
